data_7010828
loop_
_publ_author_name
'Bond, Andrew D.'
'Jones, William'

_publ_section_title
;
 Divalent complexes of 3-hydroxy-4-methyl-2(3H)-thiazolethione with Co--Zn:
 synthesis, X-ray crystal structures and the structure-directing influence
 of C--H&#x22EF;S interactions
;
_journal_coden_ASTM JCSDAA
_journal_issue 20
_journal_name_full 'Journal of the Chemical Society, Dalton Transactions'
_journal_page_first 3045
_journal_page_last 3051
_journal_paper_doi 10.1039/b104203n
_journal_year 2001
_chemical_formula_moiety 'Ni3,6(C4 H4 N1 O1 S2)'
_chemical_formula_sum 'C24 H24 N6 Ni3 O6 S12'
_chemical_formula_weight 1053.34
_chemical_name_common Ni(MTT)2
_chemical_name_systematic
; 
bis(3-hydroxy-4-methyl-2(3H)-thiazolethiolato-S,O)nickel(II) 
;
_space_group_IT_number 2
_symmetry_cell_setting triclinic
_symmetry_space_group_name_Hall '-P 1'
_symmetry_space_group_name_H-M 'P -1'
_atom_sites_solution_hydrogens geom
_atom_sites_solution_primary direct
_atom_sites_solution_secondary difmap
_audit_creation_method 'SHELXL-97 plus manual editing'
_cell_angle_alpha 92.71(6)
_cell_angle_beta 114.00(4)
_cell_angle_gamma 112.92(5)
_cell_formula_units_Z 1
_cell_length_a 10.067(5)
_cell_length_b 10.167(8)
_cell_length_c 11.184(4)
_cell_measurement_reflns_used 25
_cell_measurement_temperature 180(2)
_cell_measurement_theta_max 17.5
_cell_measurement_theta_min 12.5
_cell_volume 934.0(11)
_computing_cell_refinement 'MSC/AFC Diffractomer Control (1998)'
_computing_data_collection 'MSC/AFC Diffractomer Control (1998)'
_computing_data_reduction 'TeXsan (MSC, 1995)'
_computing_molecular_graphics 'XP (Sheldrick, 1994)'
_computing_publication_material 'SHELXL-97 (Sheldrick, 1997)'
_computing_structure_refinement 'SHELXL-97 (Sheldrick, 1997)'
_computing_structure_solution 'SHELXS-97 (Sheldrick, 1990)'
_diffrn_ambient_temperature 180(2)
_diffrn_measured_fraction_theta_max 0.996
_diffrn_measurement_device_type 'Rigaku AFC7R 4-circle diffractometer'
_diffrn_measurement_method \w--2\q
_diffrn_radiation_monochromator graphite
_diffrn_radiation_source 'rotating anode'
_diffrn_radiation_type MoK\a
_diffrn_radiation_wavelength 0.71073
_diffrn_reflns_av_R_equivalents 0.0561
_diffrn_reflns_av_sigmaI/netI 0.1080
_diffrn_reflns_limit_h_max 12
_diffrn_reflns_limit_h_min -13
_diffrn_reflns_limit_k_max 13
_diffrn_reflns_limit_k_min 0
_diffrn_reflns_limit_l_max 14
_diffrn_reflns_limit_l_min -14
_diffrn_reflns_number 4505
_diffrn_reflns_theta_max 27.48
_diffrn_reflns_theta_min 2.65
_diffrn_standards_decay_% 0
_diffrn_standards_interval_count 200
_diffrn_standards_number 3
_exptl_absorpt_coefficient_mu 2.216
_exptl_absorpt_correction_T_max 0.801
_exptl_absorpt_correction_T_min 0.590
_exptl_absorpt_correction_type psi-scan
_exptl_absorpt_process_details 'North, Phillips and Mathews (1968)'
_exptl_crystal_colour brown
_exptl_crystal_density_diffrn 1.873
_exptl_crystal_density_method 'not measured'
_exptl_crystal_description block
_exptl_crystal_F_000 534
_exptl_crystal_size_max 0.20
_exptl_crystal_size_mid 0.20
_exptl_crystal_size_min 0.10
_refine_diff_density_max 0.707
_refine_diff_density_min -0.687
_refine_diff_density_rms 0.145
_refine_ls_extinction_method none
_refine_ls_goodness_of_fit_ref 1.009
_refine_ls_hydrogen_treatment mixed
_refine_ls_matrix_type full
_refine_ls_number_parameters 235
_refine_ls_number_reflns 4266
_refine_ls_number_restraints 0
_refine_ls_restrained_S_all 1.009
_refine_ls_R_factor_all 0.1034
_refine_ls_R_factor_gt 0.0570
_refine_ls_shift/su_max 0.012
_refine_ls_shift/su_mean 0.001
_refine_ls_structure_factor_coef Fsqd
_refine_ls_weighting_details 'calc w=1/[\s^2^(Fo^2^)+(0.0409P)^2^+0.0000P] where P=(Fo^2^+2Fc^2^)/3'
_refine_ls_weighting_scheme calc
_refine_ls_wR_factor_gt 0.1134
_refine_ls_wR_factor_ref 0.1317
_reflns_number_gt 2796
_reflns_number_total 4266
_reflns_threshold_expression >2sigma(I)
_cod_data_source_file b104203n.txt
_cod_data_source_block 5
_cod_original_cell_volume 933.9(9)
_cod_original_sg_symbol_H-M P-1
_cod_database_code 7010828

loop_
_symmetry_equiv_pos_as_xyz
'x, y, z'
'-x, -y, -z'

loop_
_atom_site_label
_atom_site_type_symbol
_atom_site_fract_x
_atom_site_fract_y
_atom_site_fract_z
_atom_site_U_iso_or_equiv
_atom_site_adp_type
_atom_site_occupancy
_atom_site_symmetry_multiplicity
_atom_site_calc_flag
_atom_site_refinement_flags
_atom_site_disorder_assembly
_atom_site_disorder_group
Ni1 Ni 0.51145(9) 0.58641(8) 0.76409(7) 0.01691(19) Uani 1 1 d . . .
Ni2 Ni 0.5000 0.5000 0.5000 0.0153(2) Uani 1 2 d S . .
S1 S 0.46179(18) 0.76928(17) 0.84658(15) 0.0233(3) Uani 1 1 d . . .
S2 S 0.73504(19) 1.00454(17) 1.10754(15) 0.0232(3) Uani 1 1 d . . .
S3 S 0.33334(18) 0.37587(17) 0.79486(14) 0.0215(3) Uani 1 1 d . . .
S4 S -0.01311(19) 0.19700(18) 0.56962(16) 0.0267(4) Uani 1 1 d . . .
S5 S 0.34706(18) 0.23926(16) 0.42186(14) 0.0207(3) Uani 1 1 d . . .
S6 S 0.4323(2) 0.05060(16) 0.61559(16) 0.0247(3) Uani 1 1 d . . .
O1 O 0.7379(5) 0.6966(4) 0.9027(4) 0.0189(9) Uani 1 1 d . . .
O2 O 0.3380(5) 0.5300(4) 0.5691(4) 0.0184(8) Uani 1 1 d . . .
O3 O 0.6049(5) 0.4695(4) 0.6857(4) 0.0164(8) Uani 1 1 d . . .
N1 N 0.7664(6) 0.8133(5) 0.9886(4) 0.0153(10) Uani 1 1 d . . .
N2 N 0.1959(6) 0.4148(5) 0.5459(5) 0.0173(10) Uani 1 1 d . . .
N3 N 0.5644(5) 0.3254(5) 0.6868(4) 0.0145(9) Uani 1 1 d . . .
C1 C 0.6545(7) 0.8554(6) 0.9764(5) 0.0164(11) Uani 1 1 d . . .
C2 C 0.9215(7) 1.0019(7) 1.1733(6) 0.0220(13) Uani 1 1 d . . .
H2 H 1.0146 1.0699 1.2524 0.026 Uiso 1 1 calc R . .
C3 C 0.9198(7) 0.8929(6) 1.0999(5) 0.0173(12) Uani 1 1 d . . .
C4 C 1.0511(7) 0.8486(7) 1.1222(6) 0.0286(15) Uani 1 1 d . . .
H4A H 1.1533 0.9216 1.1976 0.034 Uiso 1 1 calc R . .
H4B H 1.0645 0.8432 1.0403 0.034 Uiso 1 1 calc R . .
H4C H 1.0220 0.7520 1.1433 0.034 Uiso 1 1 calc R . .
C5 C 0.1829(7) 0.3369(7) 0.6368(6) 0.0217(13) Uani 1 1 d . . .
C6 C -0.0693(8) 0.2577(7) 0.4238(6) 0.0270(14) Uani 1 1 d . . .
H6 H -0.1764 0.2131 0.3509 0.032 Uiso 1 1 calc R . .
C7 C 0.0526(7) 0.3731(7) 0.4242(6) 0.0208(13) Uani 1 1 d . . .
C8 C 0.0558(8) 0.4585(8) 0.3207(6) 0.0312(15) Uani 1 1 d . . .
H8A H 0.1114 0.4342 0.2752 0.037 Uiso 1 1 calc R . .
H8B H 0.1139 0.5640 0.3641 0.037 Uiso 1 1 calc R . .
H8C H -0.0559 0.4336 0.2543 0.037 Uiso 1 1 calc R . .
C9 C 0.4519(7) 0.2167(6) 0.5760(5) 0.0163(11) Uani 1 1 d . . .
C10 C 0.5746(8) 0.1375(7) 0.7827(6) 0.0252(14) Uani 1 1 d . . .
H10 H 0.6060 0.0870 0.8502 0.030 Uiso 1 1 calc R . .
C11 C 0.6346(7) 0.2834(6) 0.8050(5) 0.0151(11) Uani 1 1 d . . .
C12 C 0.7595(8) 0.3973(7) 0.9326(6) 0.0261(14) Uani 1 1 d . . .
H12A H 0.8086 0.3508 1.0010 0.031 Uiso 1 1 calc R . .
H12B H 0.7082 0.4451 0.9648 0.031 Uiso 1 1 calc R . .
H12C H 0.8439 0.4711 0.9164 0.031 Uiso 1 1 calc R . .

loop_
_atom_site_aniso_label
_atom_site_aniso_U_11
_atom_site_aniso_U_22
_atom_site_aniso_U_33
_atom_site_aniso_U_23
_atom_site_aniso_U_13
_atom_site_aniso_U_12
Ni1 0.0150(4) 0.0156(4) 0.0144(4) 0.0000(3) 0.0036(3) 0.0053(3)
Ni2 0.0151(5) 0.0133(5) 0.0117(5) 0.0026(4) 0.0044(4) 0.0029(4)
S1 0.0150(7) 0.0229(8) 0.0242(8) -0.0027(6) 0.0019(6) 0.0096(6)
S2 0.0249(8) 0.0221(8) 0.0213(7) -0.0033(6) 0.0093(6) 0.0117(7)
S3 0.0198(7) 0.0257(8) 0.0172(7) 0.0081(6) 0.0083(6) 0.0083(7)
S4 0.0171(8) 0.0248(8) 0.0271(8) 0.0041(6) 0.0086(7) 0.0008(7)
S5 0.0184(7) 0.0174(7) 0.0148(7) -0.0009(5) 0.0036(6) 0.0021(6)
S6 0.0264(8) 0.0151(7) 0.0296(8) 0.0048(6) 0.0122(7) 0.0073(6)
O1 0.018(2) 0.017(2) 0.0161(19) -0.0028(16) 0.0043(17) 0.0063(17)
O2 0.017(2) 0.015(2) 0.0182(19) 0.0037(16) 0.0064(17) 0.0046(17)
O3 0.016(2) 0.015(2) 0.0134(18) 0.0025(15) 0.0042(16) 0.0048(17)
N1 0.016(2) 0.018(2) 0.011(2) -0.0008(18) 0.0049(19) 0.009(2)
N2 0.014(2) 0.017(2) 0.017(2) 0.0038(19) 0.004(2) 0.007(2)
N3 0.011(2) 0.013(2) 0.018(2) 0.0028(18) 0.0053(19) 0.0046(19)
C1 0.019(3) 0.014(3) 0.016(3) 0.002(2) 0.008(2) 0.006(2)
C2 0.017(3) 0.023(3) 0.019(3) -0.001(2) 0.003(2) 0.008(3)
C3 0.016(3) 0.017(3) 0.015(3) 0.004(2) 0.006(2) 0.005(2)
C4 0.013(3) 0.035(4) 0.025(3) -0.005(3) 0.001(3) 0.009(3)
C5 0.020(3) 0.021(3) 0.018(3) 0.000(2) 0.007(2) 0.006(3)
C6 0.017(3) 0.032(4) 0.026(3) 0.003(3) 0.011(3) 0.004(3)
C7 0.018(3) 0.026(3) 0.015(3) -0.001(2) 0.004(2) 0.010(3)
C8 0.023(3) 0.043(4) 0.017(3) 0.008(3) 0.002(3) 0.013(3)
C9 0.014(3) 0.015(3) 0.019(3) 0.004(2) 0.009(2) 0.005(2)
C10 0.028(3) 0.023(3) 0.031(3) 0.017(3) 0.017(3) 0.014(3)
C11 0.015(3) 0.023(3) 0.015(3) 0.008(2) 0.009(2) 0.012(2)
C12 0.027(3) 0.032(4) 0.018(3) 0.002(3) 0.005(3) 0.017(3)

loop_
_atom_type_symbol
_atom_type_description
_atom_type_scat_dispersion_real
_atom_type_scat_dispersion_imag
_atom_type_scat_source
C C 0.0033 0.0016 'International Tables Vol C Tables 4.2.6.8 and 6.1.1.4'
H H 0.0000 0.0000 'International Tables Vol C Tables 4.2.6.8 and 6.1.1.4'
N N 0.0061 0.0033 'International Tables Vol C Tables 4.2.6.8 and 6.1.1.4'
O O 0.0106 0.0060 'International Tables Vol C Tables 4.2.6.8 and 6.1.1.4'
S S 0.1246 0.1234 'International Tables Vol C Tables 4.2.6.8 and 6.1.1.4'
Ni Ni 0.3393 1.1124 'International Tables Vol C Tables 4.2.6.8 and 6.1.1.4'

loop_
_geom_angle_atom_site_label_1
_geom_angle_atom_site_label_2
_geom_angle_atom_site_label_3
_geom_angle
_geom_angle_site_symmetry_1
_geom_angle_site_symmetry_3
_geom_angle_publ_flag
O1 Ni1 O2 150.17(17) . . ?
O1 Ni1 O3 83.73(16) . . ?
O2 Ni1 O3 84.44(16) . . ?
O1 Ni1 S1 87.32(14) . . ?
O2 Ni1 S1 97.53(14) . . ?
O3 Ni1 S1 164.80(12) . . ?
O1 Ni1 S3 120.38(14) . . ?
O2 Ni1 S3 87.66(14) . . ?
O3 Ni1 S3 93.81(13) . . ?
S1 Ni1 S3 101.31(8) . . ?
O1 Ni1 Ni2 109.64(13) . . ?
O2 Ni1 Ni2 46.84(11) . . ?
O3 Ni1 Ni2 42.41(10) . . ?
S1 Ni1 Ni2 131.63(6) . . ?
S3 Ni1 Ni2 107.13(9) . . ?
O3 Ni2 O3 180.000(1) 2_666 . ?
O3 Ni2 O2 96.46(15) 2_666 . ?
O3 Ni2 O2 83.54(15) . . ?
O3 Ni2 O2 83.54(15) 2_666 2_666 ?
O3 Ni2 O2 96.46(15) . 2_666 ?
O2 Ni2 O2 180.000(1) . 2_666 ?
O3 Ni2 S5 92.49(14) 2_666 . ?
O3 Ni2 S5 87.51(14) . . ?
O2 Ni2 S5 95.08(12) . . ?
O2 Ni2 S5 84.92(12) 2_666 . ?
O3 Ni2 S5 87.51(14) 2_666 2_666 ?
O3 Ni2 S5 92.49(14) . 2_666 ?
O2 Ni2 S5 84.92(12) . 2_666 ?
O2 Ni2 S5 95.08(12) 2_666 2_666 ?
S5 Ni2 S5 180.0 . 2_666 ?
O3 Ni2 Ni1 45.31(11) 2_666 2_666 ?
O3 Ni2 Ni1 134.69(11) . 2_666 ?
O2 Ni2 Ni1 137.03(11) . 2_666 ?
O2 Ni2 Ni1 42.97(10) 2_666 2_666 ?
S5 Ni2 Ni1 72.43(8) . 2_666 ?
S5 Ni2 Ni1 107.57(8) 2_666 2_666 ?
O3 Ni2 Ni1 134.69(11) 2_666 . ?
O3 Ni2 Ni1 45.31(11) . . ?
O2 Ni2 Ni1 42.97(10) . . ?
O2 Ni2 Ni1 137.03(10) 2_666 . ?
S5 Ni2 Ni1 107.57(8) . . ?
S5 Ni2 Ni1 72.43(8) 2_666 . ?
Ni1 Ni2 Ni1 180.0 2_666 . ?
C1 S1 Ni1 92.3(2) . . ?
C1 S2 C2 90.9(3) . . ?
C5 S3 Ni1 92.4(2) . . ?
C6 S4 C5 91.0(3) . . ?
C9 S5 Ni2 91.3(2) . . ?
C9 S6 C10 91.6(3) . . ?
N1 O1 Ni1 114.3(3) . . ?
N2 O2 Ni1 112.0(3) . . ?
N2 O2 Ni2 121.0(3) . . ?
Ni1 O2 Ni2 90.19(16) . . ?
N3 O3 Ni2 113.3(3) . . ?
N3 O3 Ni1 120.9(3) . . ?
Ni2 O3 Ni1 92.29(16) . . ?
C1 N1 O1 123.2(5) . . ?
C1 N1 C3 116.8(5) . . ?
O1 N1 C3 119.9(4) . . ?
C5 N2 O2 122.5(5) . . ?
C5 N2 C7 116.3(5) . . ?
O2 N2 C7 121.2(4) . . ?
C9 N3 O3 121.8(4) . . ?
C9 N3 C11 116.6(5) . . ?
O3 N3 C11 121.5(4) . . ?
N1 C1 S1 122.4(4) . . ?
N1 C1 S2 109.7(4) . . ?
S1 C1 S2 127.9(3) . . ?
C3 C2 S2 112.2(5) . . ?
C3 C2 H2 123.9 . . ?
S2 C2 H2 123.9 . . ?
C2 C3 N1 110.4(5) . . ?
C2 C3 C4 129.9(5) . . ?
N1 C3 C4 119.7(5) . . ?
C3 C4 H4A 109.5 . . ?
C3 C4 H4B 109.5 . . ?
H4A C4 H4B 109.5 . . ?
C3 C4 H4C 109.5 . . ?
H4A C4 H4C 109.5 . . ?
H4B C4 H4C 109.5 . . ?
N2 C5 S3 124.7(5) . . ?
N2 C5 S4 109.1(4) . . ?
S3 C5 S4 126.1(4) . . ?
C7 C6 S4 113.0(5) . . ?
C7 C6 H6 123.5 . . ?
S4 C6 H6 123.5 . . ?
C6 C7 N2 110.5(5) . . ?
C6 C7 C8 130.1(6) . . ?
N2 C7 C8 119.4(5) . . ?
C7 C8 H8A 109.5 . . ?
C7 C8 H8B 109.5 . . ?
H8A C8 H8B 109.5 . . ?
C7 C8 H8C 109.5 . . ?
H8A C8 H8C 109.5 . . ?
H8B C8 H8C 109.5 . . ?
N3 C9 S5 125.5(4) . . ?
N3 C9 S6 108.8(4) . . ?
S5 C9 S6 125.8(3) . . ?
C11 C10 S6 111.9(4) . . ?
C11 C10 H10 124.1 . . ?
S6 C10 H10 124.1 . . ?
C10 C11 N3 111.0(5) . . ?
C10 C11 C12 128.9(5) . . ?
N3 C11 C12 120.1(5) . . ?
C11 C12 H12A 109.5 . . ?
C11 C12 H12B 109.5 . . ?
H12A C12 H12B 109.5 . . ?
C11 C12 H12C 109.5 . . ?
H12A C12 H12C 109.5 . . ?
H12B C12 H12C 109.5 . . ?

loop_
_geom_bond_atom_site_label_1
_geom_bond_atom_site_label_2
_geom_bond_distance
_geom_bond_site_symmetry_2
_geom_bond_publ_flag
Ni1 O1 1.956(4) . ?
Ni1 O2 2.034(4) . ?
Ni1 O3 2.123(4) . ?
Ni1 S1 2.344(2) . ?
Ni1 S3 2.345(2) . ?
Ni1 Ni2 2.9846(15) . ?
Ni2 O3 2.014(4) 2_666 ?
Ni2 O3 2.014(4) . ?
Ni2 O2 2.177(4) . ?
Ni2 O2 2.177(4) 2_666 ?
Ni2 S5 2.381(3) . ?
Ni2 S5 2.381(3) 2_666 ?
Ni2 Ni1 2.9846(15) 2_666 ?
S1 C1 1.704(6) . ?
S2 C1 1.725(6) . ?
S2 C2 1.728(6) . ?
S3 C5 1.693(6) . ?
S4 C6 1.725(7) . ?
S4 C5 1.728(6) . ?
S5 C9 1.699(6) . ?
S6 C9 1.723(6) . ?
S6 C10 1.734(7) . ?
O1 N1 1.348(6) . ?
O2 N2 1.360(6) . ?
O3 N3 1.361(6) . ?
N1 C1 1.313(7) . ?
N1 C3 1.399(7) . ?
N2 C5 1.334(7) . ?
N2 C7 1.409(7) . ?
N3 C9 1.339(7) . ?
N3 C11 1.400(7) . ?
C2 C3 1.337(8) . ?
C2 H2 0.9500 . ?
C3 C4 1.490(8) . ?
C4 H4A 0.9800 . ?
C4 H4B 0.9800 . ?
C4 H4C 0.9800 . ?
C6 C7 1.326(8) . ?
C6 H6 0.9500 . ?
C7 C8 1.482(8) . ?
C8 H8A 0.9800 . ?
C8 H8B 0.9800 . ?
C8 H8C 0.9800 . ?
C10 C11 1.332(8) . ?
C10 H10 0.9500 . ?
C11 C12 1.486(8) . ?
C12 H12A 0.9800 . ?
C12 H12B 0.9800 . ?
C12 H12C 0.9800 . ?

loop_
_geom_torsion_atom_site_label_1
_geom_torsion_atom_site_label_2
_geom_torsion_atom_site_label_3
_geom_torsion_atom_site_label_4
_geom_torsion
_geom_torsion_site_symmetry_1
_geom_torsion_site_symmetry_2
_geom_torsion_site_symmetry_3
_geom_torsion_site_symmetry_4
_geom_torsion_publ_flag
O1 Ni1 Ni2 O3 -124.2(2) . . . 2_666 ?
O2 Ni1 Ni2 O3 33.9(2) . . . 2_666 ?
O3 Ni1 Ni2 O3 180.000(1) . . . 2_666 ?
S1 Ni1 Ni2 O3 -19.72(17) . . . 2_666 ?
S3 Ni1 Ni2 O3 103.55(17) . . . 2_666 ?
O1 Ni1 Ni2 O3 55.8(2) . . . . ?
O2 Ni1 Ni2 O3 -146.1(2) . . . . ?
S1 Ni1 Ni2 O3 160.28(17) . . . . ?
S3 Ni1 Ni2 O3 -76.45(17) . . . . ?
O1 Ni1 Ni2 O2 -158.1(2) . . . . ?
O3 Ni1 Ni2 O2 146.1(2) . . . . ?
S1 Ni1 Ni2 O2 -53.62(17) . . . . ?
S3 Ni1 Ni2 O2 69.65(17) . . . . ?
O1 Ni1 Ni2 O2 21.9(2) . . . 2_666 ?
O2 Ni1 Ni2 O2 180.000(1) . . . 2_666 ?
O3 Ni1 Ni2 O2 -33.9(2) . . . 2_666 ?
S1 Ni1 Ni2 O2 126.38(17) . . . 2_666 ?
S3 Ni1 Ni2 O2 -110.35(17) . . . 2_666 ?
O1 Ni1 Ni2 S5 123.60(14) . . . . ?
O2 Ni1 Ni2 S5 -78.26(17) . . . . ?
O3 Ni1 Ni2 S5 67.84(17) . . . . ?
S1 Ni1 Ni2 S5 -131.88(9) . . . . ?
S3 Ni1 Ni2 S5 -8.61(6) . . . . ?
O1 Ni1 Ni2 S5 -56.40(14) . . . 2_666 ?
O2 Ni1 Ni2 S5 101.74(17) . . . 2_666 ?
O3 Ni1 Ni2 S5 -112.16(17) . . . 2_666 ?
S1 Ni1 Ni2 S5 48.12(9) . . . 2_666 ?
S3 Ni1 Ni2 S5 171.39(6) . . . 2_666 ?
O1 Ni1 Ni2 Ni1 -42(100) . . . 2_666 ?
O2 Ni1 Ni2 Ni1 116(100) . . . 2_666 ?
O3 Ni1 Ni2 Ni1 -98(100) . . . 2_666 ?
S1 Ni1 Ni2 Ni1 63(100) . . . 2_666 ?
S3 Ni1 Ni2 Ni1 -174(100) . . . 2_666 ?
O1 Ni1 S1 C1 -5.2(2) . . . . ?
O2 Ni1 S1 C1 -155.6(2) . . . . ?
O3 Ni1 S1 C1 -59.0(5) . . . . ?
S3 Ni1 S1 C1 115.3(2) . . . . ?
Ni2 Ni1 S1 C1 -119.3(2) . . . . ?
O1 Ni1 S3 C5 -173.9(2) . . . . ?
O2 Ni1 S3 C5 -4.6(2) . . . . ?
O3 Ni1 S3 C5 -88.9(2) . . . . ?
S1 Ni1 S3 C5 92.6(2) . . . . ?
Ni2 Ni1 S3 C5 -47.8(2) . . . . ?
O3 Ni2 S5 C9 174.4(2) 2_666 . . . ?
O3 Ni2 S5 C9 -5.6(2) . . . . ?
O2 Ni2 S5 C9 -88.9(2) . . . . ?
O2 Ni2 S5 C9 91.1(2) 2_666 . . . ?
S5 Ni2 S5 C9 -166(100) 2_666 . . . ?
Ni1 Ni2 S5 C9 133.18(19) 2_666 . . . ?
Ni1 Ni2 S5 C9 -46.82(19) . . . . ?
O2 Ni1 O1 N1 106.0(4) . . . . ?
O3 Ni1 O1 N1 173.2(3) . . . . ?
S1 Ni1 O1 N1 5.5(3) . . . . ?
S3 Ni1 O1 N1 -96.0(3) . . . . ?
Ni2 Ni1 O1 N1 139.1(3) . . . . ?
O1 Ni1 O2 N2 168.7(3) . . . . ?
O3 Ni1 O2 N2 101.7(3) . . . . ?
S1 Ni1 O2 N2 -93.5(3) . . . . ?
S3 Ni1 O2 N2 7.6(3) . . . . ?
Ni2 Ni1 O2 N2 123.9(4) . . . . ?
O1 Ni1 O2 Ni2 44.8(4) . . . . ?
O3 Ni1 O2 Ni2 -22.20(14) . . . . ?
S1 Ni1 O2 Ni2 142.63(10) . . . . ?
S3 Ni1 O2 Ni2 -116.27(12) . . . . ?
O3 Ni2 O2 N2 87.4(4) 2_666 . . . ?
O3 Ni2 O2 N2 -92.6(4) . . . . ?
O2 Ni2 O2 N2 169(100) 2_666 . . . ?
S5 Ni2 O2 N2 -5.7(3) . . . . ?
S5 Ni2 O2 N2 174.3(3) 2_666 . . . ?
Ni1 Ni2 O2 N2 63.9(4) 2_666 . . . ?
Ni1 Ni2 O2 N2 -116.1(4) . . . . ?
O3 Ni2 O2 Ni1 -156.48(15) 2_666 . . . ?
O3 Ni2 O2 Ni1 23.52(15) . . . . ?
O2 Ni2 O2 Ni1 -75(100) 2_666 . . . ?
S5 Ni2 O2 Ni1 110.43(14) . . . . ?
S5 Ni2 O2 Ni1 -69.57(14) 2_666 . . . ?
Ni1 Ni2 O2 Ni1 180.000(2) 2_666 . . . ?
O3 Ni2 O3 N3 -173(100) 2_666 . . . ?
O2 Ni2 O3 N3 102.7(3) . . . . ?
O2 Ni2 O3 N3 -77.3(3) 2_666 . . . ?
S5 Ni2 O3 N3 7.3(3) . . . . ?
S5 Ni2 O3 N3 -172.7(3) 2_666 . . . ?
Ni1 Ni2 O3 N3 -54.8(4) 2_666 . . . ?
Ni1 Ni2 O3 N3 125.2(4) . . . . ?
O3 Ni2 O3 Ni1 62(100) 2_666 . . . ?
O2 Ni2 O3 Ni1 -22.49(14) . . . . ?
O2 Ni2 O3 Ni1 157.51(14) 2_666 . . . ?
S5 Ni2 O3 Ni1 -117.90(13) . . . . ?
S5 Ni2 O3 Ni1 62.10(13) 2_666 . . . ?
Ni1 Ni2 O3 Ni1 180.000(2) 2_666 . . . ?
O1 Ni1 O3 N3 112.6(4) . . . . ?
O2 Ni1 O3 N3 -94.9(4) . . . . ?
S1 Ni1 O3 N3 166.8(3) . . . . ?
S3 Ni1 O3 N3 -7.6(3) . . . . ?
Ni2 Ni1 O3 N3 -119.0(4) . . . . ?
O1 Ni1 O3 Ni2 -128.44(17) . . . . ?
O2 Ni1 O3 Ni2 24.13(15) . . . . ?
S1 Ni1 O3 Ni2 -74.2(4) . . . . ?
S3 Ni1 O3 Ni2 111.40(14) . . . . ?
Ni1 O1 N1 C1 -3.8(6) . . . . ?
Ni1 O1 N1 C3 174.0(4) . . . . ?
Ni1 O2 N2 C5 -9.0(6) . . . . ?
Ni2 O2 N2 C5 95.4(5) . . . . ?
Ni1 O2 N2 C7 169.8(4) . . . . ?
Ni2 O2 N2 C7 -85.9(5) . . . . ?
Ni2 O3 N3 C9 -6.8(6) . . . . ?
Ni1 O3 N3 C9 101.2(5) . . . . ?
Ni2 O3 N3 C11 175.3(4) . . . . ?
Ni1 O3 N3 C11 -76.8(5) . . . . ?
O1 N1 C1 S1 -2.0(7) . . . . ?
C3 N1 C1 S1 -179.8(4) . . . . ?
O1 N1 C1 S2 178.2(4) . . . . ?
C3 N1 C1 S2 0.3(6) . . . . ?
Ni1 S1 C1 N1 5.3(5) . . . . ?
Ni1 S1 C1 S2 -174.9(4) . . . . ?
C2 S2 C1 N1 0.2(4) . . . . ?
C2 S2 C1 S1 -179.6(4) . . . . ?
C1 S2 C2 C3 -0.7(5) . . . . ?
S2 C2 C3 N1 1.0(6) . . . . ?
S2 C2 C3 C4 -178.1(5) . . . . ?
C1 N1 C3 C2 -0.9(7) . . . . ?
O1 N1 C3 C2 -178.8(5) . . . . ?
C1 N1 C3 C4 178.3(5) . . . . ?
O1 N1 C3 C4 0.4(8) . . . . ?
O2 N2 C5 S3 4.5(8) . . . . ?
C7 N2 C5 S3 -174.3(4) . . . . ?
O2 N2 C5 S4 -178.2(4) . . . . ?
C7 N2 C5 S4 3.1(6) . . . . ?
Ni1 S3 C5 N2 1.8(5) . . . . ?
Ni1 S3 C5 S4 -175.1(4) . . . . ?
C6 S4 C5 N2 -2.6(5) . . . . ?
C6 S4 C5 S3 174.7(4) . . . . ?
C5 S4 C6 C7 1.7(5) . . . . ?
S4 C6 C7 N2 -0.3(7) . . . . ?
S4 C6 C7 C8 -179.4(5) . . . . ?
C5 N2 C7 C6 -1.9(7) . . . . ?
O2 N2 C7 C6 179.3(5) . . . . ?
C5 N2 C7 C8 177.4(5) . . . . ?
O2 N2 C7 C8 -1.4(8) . . . . ?
O3 N3 C9 S5 0.7(7) . . . . ?
C11 N3 C9 S5 178.7(4) . . . . ?
O3 N3 C9 S6 -179.7(4) . . . . ?
C11 N3 C9 S6 -1.6(6) . . . . ?
Ni2 S5 C9 N3 4.5(5) . . . . ?
Ni2 S5 C9 S6 -175.1(4) . . . . ?
C10 S6 C9 N3 1.5(4) . . . . ?
C10 S6 C9 S5 -178.8(4) . . . . ?
C9 S6 C10 C11 -1.2(5) . . . . ?
S6 C10 C11 N3 0.5(6) . . . . ?
S6 C10 C11 C12 -179.2(5) . . . . ?
C9 N3 C11 C10 0.7(7) . . . . ?
O3 N3 C11 C10 178.8(5) . . . . ?
C9 N3 C11 C12 -179.5(5) . . . . ?
O3 N3 C11 C12 -1.4(7) . . . . ?
